data_4030575
loop_
_publ_author_name
'Liedtke, Ren\'e'
'Tenberge, Fabian'
'Daniliuc, Constantin G.'
'Kehr, Gerald'
'Erker, Gerhard'

_publ_section_title
;
 Benzannulation of heterocyclic frameworks by 1,1-carboboration pathways.
;
_journal_issue 4
_journal_name_full 'The Journal of organic chemistry'
_journal_page_first 2240
_journal_page_last 2248
_journal_paper_doi 10.1021/jo502753s
_journal_volume 80
_journal_year 2015
_chemical_formula_sum 'C22 H18 F5 N O Si'
_chemical_formula_weight 435.46
_chemical_name_systematic
; 
 ? 
;
_space_group_IT_number 14
_symmetry_cell_setting monoclinic
_symmetry_space_group_name_Hall '-P 2ybc'
_symmetry_space_group_name_H-M 'P 1 21/c 1'
_atom_sites_solution_hydrogens 'at O from difmap, others geom'
_atom_sites_solution_primary direct
_atom_sites_solution_secondary difmap
_audit_creation_method SHELXL-97
_cell_angle_alpha 90.00
_cell_angle_beta 101.8690(10)
_cell_angle_gamma 90.00
_cell_formula_units_Z 4
_cell_length_a 13.0052(2)
_cell_length_b 7.36350(10)
_cell_length_c 20.9912(4)
_cell_measurement_reflns_used 4512
_cell_measurement_temperature 223(2)
_cell_measurement_theta_max 28.28
_cell_measurement_theta_min 4.08
_cell_volume 1967.22(6)
_computing_cell_refinement 'Collect (Nonius B.V., 1998)'
_computing_data_collection 'Collect (Nonius B.V., 1998)'
_computing_data_reduction 'Denzo-SMN (Otwinowski & Minor, 1997)'
_computing_molecular_graphics 'XP (BrukerAXS, 2000)'
_computing_publication_material 'SHELXL-97 (Sheldrick, 1997)'
_computing_structure_refinement 'SHELXL-97 (Sheldrick, 1997)'
_computing_structure_solution 'SHELXS-97 (Sheldrick, 1990)'
_diffrn_ambient_temperature 223(2)
_diffrn_measured_fraction_theta_full 0.975
_diffrn_measured_fraction_theta_max 0.975
_diffrn_measurement_device_type 'Nonius KappaCCD APEXII'
_diffrn_measurement_method '\w and \f scans'
_diffrn_radiation_monochromator 'Montel mirror'
_diffrn_radiation_source 'rotating anode Nonius FR591'
_diffrn_radiation_type MoK\a
_diffrn_radiation_wavelength 0.71073
_diffrn_reflns_av_R_equivalents 0.032
_diffrn_reflns_av_sigmaI/netI 0.0289
_diffrn_reflns_limit_h_max 17
_diffrn_reflns_limit_h_min -17
_diffrn_reflns_limit_k_max 9
_diffrn_reflns_limit_k_min -9
_diffrn_reflns_limit_l_max 27
_diffrn_reflns_limit_l_min -27
_diffrn_reflns_number 14562
_diffrn_reflns_theta_full 28.28
_diffrn_reflns_theta_max 28.28
_diffrn_reflns_theta_min 4.14
_exptl_absorpt_coefficient_mu 0.180
_exptl_absorpt_correction_T_max 0.9788
_exptl_absorpt_correction_T_min 0.9398
_exptl_absorpt_correction_type multi-scan
_exptl_absorpt_process_details 'Denzo (Otwinowski, Borek, Majewski & Minor, 2003)'
_exptl_crystal_colour colourless
_exptl_crystal_density_diffrn 1.470
_exptl_crystal_density_method 'not measured'
_exptl_crystal_description plate
_exptl_crystal_F_000 896
_exptl_crystal_size_max 0.35
_exptl_crystal_size_mid 0.20
_exptl_crystal_size_min 0.12
_refine_diff_density_max 0.278
_refine_diff_density_min -0.263
_refine_diff_density_rms 0.047
_refine_ls_extinction_method none
_refine_ls_goodness_of_fit_ref 1.040
_refine_ls_hydrogen_treatment mixed
_refine_ls_matrix_type full
_refine_ls_number_parameters 279
_refine_ls_number_reflns 4746
_refine_ls_number_restraints 0
_refine_ls_restrained_S_all 1.040
_refine_ls_R_factor_all 0.0520
_refine_ls_R_factor_gt 0.0448
_refine_ls_shift/su_max 0.001
_refine_ls_shift/su_mean 0.000
_refine_ls_structure_factor_coef Fsqd
_refine_ls_weighting_details 'calc w=1/[\s^2^(Fo^2^)+(0.0523P)^2^+1.1443P] where P=(Fo^2^+2Fc^2^)/3'
_refine_ls_weighting_scheme calc
_refine_ls_wR_factor_gt 0.1158
_refine_ls_wR_factor_ref 0.1225
_reflns_number_gt 4129
_reflns_number_total 4746
_reflns_threshold_expression >2sigma(I)
_cod_data_source_file jo502753s_si_002.cif
_cod_data_source_block erk7257
_cod_depositor_comments 'Adding full bibliography for 4030573--4030578.cif.'
_cod_original_sg_symbol_H-M P21/c
_cod_database_code 4030575

loop_
_symmetry_equiv_pos_as_xyz
'x, y, z'
'-x, y+1/2, -z+1/2'
'-x, -y, -z'
'x, -y-1/2, z-1/2'

loop_
_atom_site_label
_atom_site_type_symbol
_atom_site_fract_x
_atom_site_fract_y
_atom_site_fract_z
_atom_site_U_iso_or_equiv
_atom_site_adp_type
_atom_site_occupancy
_atom_site_symmetry_multiplicity
_atom_site_calc_flag
_atom_site_refinement_flags
Si1 Si 0.16924(4) 0.73873(6) 0.32409(2) 0.03171(13) Uani 1 1 d .
O1 O 0.41664(11) 1.27365(19) 0.42331(6) 0.0404(3) Uani 1 1 d .
H01 H 0.465(2) 1.333(4) 0.4192(11) 0.055(7) Uiso 1 1 d .
N9 N 0.25502(11) 0.91705(19) 0.19384(6) 0.0313(3) Uani 1 1 d .
C9A C 0.28875(12) 0.9851(2) 0.25739(7) 0.0273(3) Uani 1 1 d .
C1 C 0.24958(12) 0.9496(2) 0.31425(7) 0.0274(3) Uani 1 1 d .
C2 C 0.29502(12) 1.0579(2) 0.36861(7) 0.0279(3) Uani 1 1 d .
C3 C 0.38051(12) 1.1741(2) 0.36807(7) 0.0299(3) Uani 1 1 d .
C4 C 0.42479(12) 1.1890(2) 0.31379(8) 0.0305(3) Uani 1 1 d .
H4 H 0.4857 1.2587 0.3148 0.037 Uiso 1 1 calc R
C4A C 0.37672(12) 1.0981(2) 0.25787(7) 0.0280(3) Uani 1 1 d .
C4B C 0.39741(12) 1.0980(2) 0.19277(7) 0.0299(3) Uani 1 1 d .
C5 C 0.47142(14) 1.1851(2) 0.16378(8) 0.0365(4) Uani 1 1 d .
H5 H 0.5246 1.2570 0.1887 0.044 Uiso 1 1 calc R
C6 C 0.46475(16) 1.1630(3) 0.09738(9) 0.0416(4) Uani 1 1 d .
H6 H 0.5142 1.2201 0.0771 0.050 Uiso 1 1 calc R
C7 C 0.38549(16) 1.0572(3) 0.06050(8) 0.0405(4) Uani 1 1 d .
H7 H 0.3819 1.0457 0.0155 0.049 Uiso 1 1 calc R
C8 C 0.31199(15) 0.9686(2) 0.08829(8) 0.0373(4) Uani 1 1 d .
H8 H 0.2589 0.8972 0.0631 0.045 Uiso 1 1 calc R
C8A C 0.31949(13) 0.9891(2) 0.15518(7) 0.0307(3) Uani 1 1 d .
C10 C 0.15008(13) 0.8559(3) 0.16452(8) 0.0396(4) Uani 1 1 d .
H10A H 0.1189 0.9391 0.1301 0.059 Uiso 1 1 calc R
H10B H 0.1074 0.8523 0.1973 0.059 Uiso 1 1 calc R
H10C H 0.1537 0.7354 0.1465 0.059 Uiso 1 1 calc R
C13 C 0.1910(2) 0.6625(3) 0.41091(10) 0.0555(6) Uani 1 1 d .
H13A H 0.1554 0.7448 0.4353 0.083 Uiso 1 1 calc R
H13B H 0.2656 0.6623 0.4296 0.083 Uiso 1 1 calc R
H13C H 0.1631 0.5408 0.4128 0.083 Uiso 1 1 calc R
C12 C 0.02427(15) 0.7736(3) 0.29729(10) 0.0449(4) Uani 1 1 d .
H12A H -0.0127 0.6766 0.3143 0.067 Uiso 1 1 calc R
H12B H 0.0055 0.7731 0.2501 0.067 Uiso 1 1 calc R
H12C H 0.0049 0.8894 0.3135 0.067 Uiso 1 1 calc R
C11 C 0.22234(16) 0.5491(3) 0.28110(10) 0.0466(4) Uani 1 1 d .
H11A H 0.1865 0.4371 0.2874 0.070 Uiso 1 1 calc R
H11B H 0.2970 0.5356 0.2986 0.070 Uiso 1 1 calc R
H11C H 0.2111 0.5762 0.2350 0.070 Uiso 1 1 calc R
C21 C 0.24922(12) 1.0657(2) 0.42835(7) 0.0293(3) Uani 1 1 d .
F22 F 0.09272(8) 1.19991(17) 0.36932(5) 0.0451(3) Uani 1 1 d .
C22 C 0.15042(13) 1.1401(2) 0.42599(8) 0.0341(3) Uani 1 1 d .
F23 F 0.01200(10) 1.2326(2) 0.47617(7) 0.0666(4) Uani 1 1 d .
C23 C 0.10779(14) 1.1586(3) 0.48083(9) 0.0427(4) Uani 1 1 d .
F24 F 0.12349(12) 1.1208(2) 0.59351(6) 0.0682(4) Uani 1 1 d .
C24 C 0.16418(16) 1.1026(3) 0.54003(9) 0.0439(4) Uani 1 1 d .
F25 F 0.31673(10) 0.97092(18) 0.60237(5) 0.0520(3) Uani 1 1 d .
C25 C 0.26248(15) 1.0278(2) 0.54474(8) 0.0373(4) Uani 1 1 d .
F26 F 0.39773(8) 0.93432(16) 0.49554(5) 0.0439(3) Uani 1 1 d .
C26 C 0.30351(13) 1.0113(2) 0.48934(7) 0.0319(3) Uani 1 1 d .

loop_
_atom_site_aniso_label
_atom_site_aniso_U_11
_atom_site_aniso_U_22
_atom_site_aniso_U_33
_atom_site_aniso_U_23
_atom_site_aniso_U_13
_atom_site_aniso_U_12
Si1 0.0347(2) 0.0287(2) 0.0317(2) 0.00164(16) 0.00667(17) -0.00574(17)
O1 0.0435(7) 0.0457(7) 0.0342(6) -0.0127(5) 0.0128(5) -0.0178(6)
N9 0.0347(7) 0.0343(7) 0.0252(6) -0.0017(5) 0.0071(5) -0.0050(6)
C9A 0.0303(7) 0.0251(7) 0.0265(7) -0.0009(5) 0.0063(5) -0.0006(6)
C1 0.0290(7) 0.0263(7) 0.0273(7) 0.0009(5) 0.0066(6) -0.0004(6)
C2 0.0292(7) 0.0289(7) 0.0262(7) 0.0010(6) 0.0072(5) -0.0008(6)
C3 0.0317(7) 0.0294(7) 0.0286(7) -0.0041(6) 0.0065(6) -0.0028(6)
C4 0.0302(7) 0.0290(7) 0.0337(8) -0.0016(6) 0.0096(6) -0.0052(6)
C4A 0.0299(7) 0.0260(7) 0.0293(7) 0.0015(6) 0.0088(6) 0.0003(6)
C4B 0.0349(8) 0.0261(7) 0.0305(7) 0.0019(6) 0.0109(6) 0.0024(6)
C5 0.0408(9) 0.0330(8) 0.0396(9) 0.0031(7) 0.0173(7) -0.0005(7)
C6 0.0517(10) 0.0370(9) 0.0428(9) 0.0085(7) 0.0256(8) 0.0041(8)
C7 0.0552(11) 0.0391(9) 0.0308(8) 0.0047(7) 0.0171(7) 0.0073(8)
C8 0.0474(10) 0.0363(9) 0.0289(8) 0.0008(6) 0.0095(7) 0.0041(7)
C8A 0.0355(8) 0.0293(7) 0.0287(7) 0.0023(6) 0.0095(6) 0.0025(6)
C10 0.0359(9) 0.0492(10) 0.0326(8) -0.0052(7) 0.0047(7) -0.0055(8)
C13 0.0851(16) 0.0386(10) 0.0403(10) 0.0082(8) 0.0071(10) -0.0178(10)
C12 0.0357(9) 0.0509(11) 0.0506(10) -0.0026(9) 0.0150(8) -0.0077(8)
C11 0.0484(10) 0.0306(9) 0.0613(12) -0.0024(8) 0.0124(9) -0.0002(8)
C21 0.0313(7) 0.0285(7) 0.0292(7) -0.0015(6) 0.0090(6) -0.0042(6)
F22 0.0397(6) 0.0522(7) 0.0421(6) 0.0077(5) 0.0054(4) 0.0102(5)
C22 0.0360(8) 0.0331(8) 0.0346(8) 0.0018(6) 0.0106(6) -0.0004(7)
F23 0.0489(7) 0.0861(11) 0.0727(9) 0.0043(7) 0.0310(6) 0.0216(7)
C23 0.0380(9) 0.0453(10) 0.0499(10) -0.0001(8) 0.0212(8) 0.0045(8)
F24 0.0843(10) 0.0838(10) 0.0500(7) 0.0004(7) 0.0453(7) 0.0062(8)
C24 0.0549(11) 0.0453(10) 0.0391(9) -0.0021(8) 0.0274(8) -0.0040(9)
F25 0.0690(8) 0.0582(7) 0.0274(5) 0.0043(5) 0.0064(5) -0.0060(6)
C25 0.0489(10) 0.0366(9) 0.0275(7) -0.0002(6) 0.0101(7) -0.0084(8)
F26 0.0364(5) 0.0551(7) 0.0388(5) 0.0032(5) 0.0046(4) 0.0080(5)
C26 0.0324(8) 0.0321(8) 0.0316(8) -0.0017(6) 0.0075(6) -0.0023(6)

loop_
_atom_type_symbol
_atom_type_description
_atom_type_scat_dispersion_real
_atom_type_scat_dispersion_imag
_atom_type_scat_source
C C 0.0033 0.0016 'International Tables Vol C Tables 4.2.6.8 and 6.1.1.4'
H H 0.0000 0.0000 'International Tables Vol C Tables 4.2.6.8 and 6.1.1.4'
N N 0.0061 0.0033 'International Tables Vol C Tables 4.2.6.8 and 6.1.1.4'
O O 0.0106 0.0060 'International Tables Vol C Tables 4.2.6.8 and 6.1.1.4'
F F 0.0171 0.0103 'International Tables Vol C Tables 4.2.6.8 and 6.1.1.4'
Si Si 0.0817 0.0704 'International Tables Vol C Tables 4.2.6.8 and 6.1.1.4'

loop_
_geom_angle_atom_site_label_1
_geom_angle_atom_site_label_2
_geom_angle_atom_site_label_3
_geom_angle
C11 Si1 C12 114.00(9)
C11 Si1 C13 104.42(10)
C12 Si1 C13 105.96(10)
C11 Si1 C1 106.92(8)
C12 Si1 C1 113.35(8)
C13 Si1 C1 111.93(8)
C3 O1 H01 110.3(18)
C8A N9 C9A 108.08(13)
C8A N9 C10 120.03(13)
C9A N9 C10 126.57(13)
N9 C9A C4A 108.08(13)
N9 C9A C1 129.61(14)
C4A C9A C1 122.28(13)
C9A C1 C2 114.34(13)
C9A C1 Si1 122.83(11)
C2 C1 Si1 121.21(11)
C3 C2 C1 122.40(13)
C3 C2 C21 115.83(13)
C1 C2 C21 121.62(13)
O1 C3 C4 121.76(14)
O1 C3 C2 116.94(14)
C4 C3 C2 121.29(14)
C3 C4 C4A 117.95(14)
C3 C4 H4 121.0
C4A C4 H4 121.0
C4 C4A C9A 120.98(13)
C4 C4A C4B 131.50(14)
C9A C4A C4B 107.49(13)
C5 C4B C8A 120.06(15)
C5 C4B C4A 133.69(15)
C8A C4B C4A 106.19(13)
C6 C5 C4B 118.54(17)
C6 C5 H5 120.7
C4B C5 H5 120.7
C5 C6 C7 120.64(16)
C5 C6 H6 119.7
C7 C6 H6 119.7
C8 C7 C6 121.77(16)
C8 C7 H7 119.1
C6 C7 H7 119.1
C7 C8 C8A 117.55(17)
C7 C8 H8 121.2
C8A C8 H8 121.2
N9 C8A C8 128.45(16)
N9 C8A C4B 110.10(13)
C8 C8A C4B 121.41(15)
N9 C10 H10A 109.5
N9 C10 H10B 109.5
H10A C10 H10B 109.5
N9 C10 H10C 109.5
H10A C10 H10C 109.5
H10B C10 H10C 109.5
Si1 C13 H13A 109.5
Si1 C13 H13B 109.5
H13A C13 H13B 109.5
Si1 C13 H13C 109.5
H13A C13 H13C 109.5
H13B C13 H13C 109.5
Si1 C12 H12A 109.5
Si1 C12 H12B 109.5
H12A C12 H12B 109.5
Si1 C12 H12C 109.5
H12A C12 H12C 109.5
H12B C12 H12C 109.5
Si1 C11 H11A 109.5
Si1 C11 H11B 109.5
H11A C11 H11B 109.5
Si1 C11 H11C 109.5
H11A C11 H11C 109.5
H11B C11 H11C 109.5
C26 C21 C22 116.01(14)
C26 C21 C2 123.19(14)
C22 C21 C2 120.68(14)
F22 C22 C23 117.25(16)
F22 C22 C21 120.36(14)
C23 C22 C21 122.38(16)
F23 C23 C24 120.20(16)
F23 C23 C22 120.22(17)
C24 C23 C22 119.58(17)
F24 C24 C23 119.91(18)
F24 C24 C25 119.99(18)
C23 C24 C25 120.10(15)
F25 C25 C24 119.99(15)
F25 C25 C26 120.76(17)
C24 C25 C26 119.25(16)
F26 C26 C25 117.52(15)
F26 C26 C21 119.77(14)
C25 C26 C21 122.68(16)

loop_
_geom_bond_atom_site_label_1
_geom_bond_atom_site_label_2
_geom_bond_distance
Si1 C11 1.870(2)
Si1 C12 1.871(2)
Si1 C13 1.872(2)
Si1 C1 1.9063(16)
O1 C3 1.3705(19)
O1 H01 0.78(3)
N9 C8A 1.387(2)
N9 C9A 1.4079(19)
N9 C10 1.449(2)
C9A C4A 1.413(2)
C9A C1 1.415(2)
C1 C2 1.418(2)
C2 C3 1.405(2)
C2 C21 1.496(2)
C3 C4 1.383(2)
C4 C4A 1.384(2)
C4 H4 0.9400
C4A C4B 1.446(2)
C4B C5 1.396(2)
C4B C8A 1.401(2)
C5 C6 1.388(2)
C5 H5 0.9400
C6 C7 1.393(3)
C6 H6 0.9400
C7 C8 1.381(2)
C7 H7 0.9400
C8 C8A 1.396(2)
C8 H8 0.9400
C10 H10A 0.9700
C10 H10B 0.9700
C10 H10C 0.9700
C13 H13A 0.9700
C13 H13B 0.9700
C13 H13C 0.9700
C12 H12A 0.9700
C12 H12B 0.9700
C12 H12C 0.9700
C11 H11A 0.9700
C11 H11B 0.9700
C11 H11C 0.9700
C21 C26 1.388(2)
C21 C22 1.388(2)
F22 C22 1.3434(19)
C22 C23 1.383(2)
F23 C23 1.345(2)
C23 C24 1.370(3)
F24 C24 1.3427(19)
C24 C25 1.377(3)
F25 C25 1.336(2)
C25 C26 1.381(2)
F26 C26 1.3317(19)

loop_
_geom_hbond_atom_site_label_D
_geom_hbond_atom_site_label_H
_geom_hbond_atom_site_label_A
_geom_hbond_distance_DH
_geom_hbond_distance_HA
_geom_hbond_distance_DA
_geom_hbond_angle_DHA
_geom_hbond_site_symmetry_A
C7 H7 O1 0.94 2.47 3.239(2) 139.6 4_585

loop_
_geom_torsion_atom_site_label_1
_geom_torsion_atom_site_label_2
_geom_torsion_atom_site_label_3
_geom_torsion_atom_site_label_4
_geom_torsion
C8A N9 C9A C4A -1.11(17)
C10 N9 C9A C4A -154.97(16)
C8A N9 C9A C1 -178.87(16)
C10 N9 C9A C1 27.3(3)
N9 C9A C1 C2 -173.19(15)
C4A C9A C1 C2 9.3(2)
N9 C9A C1 Si1 21.2(2)
C4A C9A C1 Si1 -156.28(12)
C11 Si1 C1 C9A 34.88(15)
C12 Si1 C1 C9A -91.59(14)
C13 Si1 C1 C9A 148.64(14)
C11 Si1 C1 C2 -129.78(14)
C12 Si1 C1 C2 103.76(14)
C13 Si1 C1 C2 -16.01(17)
C9A C1 C2 C3 -7.4(2)
Si1 C1 C2 C3 158.43(13)
C9A C1 C2 C21 167.81(14)
Si1 C1 C2 C21 -26.3(2)
C1 C2 C3 O1 179.19(14)
C21 C2 C3 O1 3.7(2)
C1 C2 C3 C4 0.2(2)
C21 C2 C3 C4 -175.30(15)
O1 C3 C4 C4A -173.39(15)
C2 C3 C4 C4A 5.5(2)
C3 C4 C4A C9A -3.7(2)
C3 C4 C4A C4B 174.11(16)
N9 C9A C4A C4 177.93(14)
C1 C9A C4A C4 -4.1(2)
N9 C9A C4A C4B -0.31(17)
C1 C9A C4A C4B 177.64(14)
C4 C4A C4B C5 0.7(3)
C9A C4A C4B C5 178.71(18)
C4 C4A C4B C8A -176.40(17)
C9A C4A C4B C8A 1.59(17)
C8A C4B C5 C6 0.9(2)
C4A C4B C5 C6 -175.89(17)
C4B C5 C6 C7 0.4(3)
C5 C6 C7 C8 -0.9(3)
C6 C7 C8 C8A 0.2(3)
C9A N9 C8A C8 -175.88(16)
C10 N9 C8A C8 -20.0(3)
C9A N9 C8A C4B 2.17(18)
C10 N9 C8A C4B 158.05(15)
C7 C8 C8A N9 179.00(17)
C7 C8 C8A C4B 1.1(3)
C5 C4B C8A N9 -179.92(15)
C4A C4B C8A N9 -2.32(18)
C5 C4B C8A C8 -1.7(2)
C4A C4B C8A C8 175.89(15)
C3 C2 C21 C26 -65.8(2)
C1 C2 C21 C26 118.63(18)
C3 C2 C21 C22 110.05(18)
C1 C2 C21 C22 -65.5(2)
C26 C21 C22 F22 178.75(15)
C2 C21 C22 F22 2.6(2)
C26 C21 C22 C23 -0.3(3)
C2 C21 C22 C23 -176.44(16)
F22 C22 C23 F23 0.5(3)
C21 C22 C23 F23 179.59(17)
F22 C22 C23 C24 -178.91(17)
C21 C22 C23 C24 0.1(3)
F23 C23 C24 F24 0.3(3)
C22 C23 C24 F24 179.73(18)
F23 C23 C24 C25 -179.67(18)
C22 C23 C24 C25 -0.2(3)
F24 C24 C25 F25 1.0(3)
C23 C24 C25 F25 -179.08(17)
F24 C24 C25 C26 -179.50(17)
C23 C24 C25 C26 0.5(3)
F25 C25 C26 F26 1.1(2)
C24 C25 C26 F26 -178.45(16)
F25 C25 C26 C21 178.92(16)
C24 C25 C26 C21 -0.6(3)
C22 C21 C26 F26 178.31(15)
C2 C21 C26 F26 -5.6(2)
C22 C21 C26 C25 0.5(2)
C2 C21 C26 C25 176.57(15)
